data_7224964
loop_
_publ_author_name
'Mavra\<ci\'c, Juraj'
'Cin\<ci\'c, Dominik'
'Kaitner, Branko'

_publ_section_title
;
 Halogen bonding of N-bromosuccinimide by grinding
;
_journal_issue 19
_journal_name_full CrystEngComm
_journal_page_first 3343
_journal_paper_doi 10.1039/C6CE00638H
_journal_volume 18
_journal_year 2016
_chemical_formula_moiety 'C10 H8 N2, 2(C4 H4 Br N O2)'
_chemical_formula_sum 'C18 H16 Br2 N4 O4'
_chemical_formula_weight 512.17
_chemical_name_systematic
;
 ?
;
_space_group_crystal_system monoclinic
_space_group_IT_number 14
_space_group_name_Hall '-P 2ybc'
_space_group_name_H-M_alt 'P 1 21/c 1'
_symmetry_space_group_name_Hall '-P 2ybc'
_symmetry_space_group_name_H-M 'P 1 21/c 1'
_atom_sites_solution_hydrogens geom
_audit_creation_method SHELXL-2013
_audit_update_record
;
2016-04-13 deposited with the CCDC.
2016-04-20 downloaded from the CCDC.
;
_cell_angle_alpha 90
_cell_angle_beta 110.975(4)
_cell_angle_gamma 90
_cell_formula_units_Z 4
_cell_length_a 24.0130(10)
_cell_length_b 4.8573(2)
_cell_length_c 18.3684(7)
_cell_measurement_reflns_used 4867
_cell_measurement_temperature 295
_cell_measurement_theta_max 36
_cell_measurement_theta_min 4
_cell_volume 2000.49(15)
_computing_structure_refinement 'SHELXL-2013 (Sheldrick, 2013)'
_diffrn_ambient_temperature 295
_diffrn_measured_fraction_theta_full 0.985
_diffrn_measured_fraction_theta_max 0.956
_diffrn_measurement_device_type
;
Oxford Diffraction Xcalibur CCD
diffractometer
;
_diffrn_radiation_type MoK\a
_diffrn_radiation_wavelength 0.71073
_diffrn_reflns_av_R_equivalents 0.0659
_diffrn_reflns_av_unetI/netI 0.1306
_diffrn_reflns_Laue_measured_fraction_full 0.985
_diffrn_reflns_Laue_measured_fraction_max 0.956
_diffrn_reflns_limit_h_max 29
_diffrn_reflns_limit_h_min -29
_diffrn_reflns_limit_k_max 5
_diffrn_reflns_limit_k_min -6
_diffrn_reflns_limit_l_max 23
_diffrn_reflns_limit_l_min -23
_diffrn_reflns_number 16541
_diffrn_reflns_point_group_measured_fraction_full 0.985
_diffrn_reflns_point_group_measured_fraction_max 0.956
_diffrn_reflns_theta_full 25.000
_diffrn_reflns_theta_max 27.000
_diffrn_reflns_theta_min 4.210
_diffrn_source 'fine-focus sealed tube'
_exptl_absorpt_coefficient_mu 4.084
_exptl_absorpt_correction_T_max 0.70498
_exptl_absorpt_correction_T_min 0.19176
_exptl_absorpt_correction_type analytical
_exptl_absorpt_process_details 'N.W. Alcock (1970). Cryst. Computing, p271'
_exptl_crystal_colour yellow
_exptl_crystal_density_diffrn 1.701
_exptl_crystal_description needle
_exptl_crystal_F_000 1016
_exptl_crystal_size_max 0.69
_exptl_crystal_size_mid 0.14
_exptl_crystal_size_min 0.09
_refine_diff_density_max 0.850
_refine_diff_density_min -0.344
_refine_diff_density_rms 0.058
_refine_ls_extinction_method none
_refine_ls_goodness_of_fit_ref 0.705
_refine_ls_hydrogen_treatment constr
_refine_ls_matrix_type full
_refine_ls_number_parameters 253
_refine_ls_number_reflns 4177
_refine_ls_number_restraints 0
_refine_ls_restrained_S_all 0.705
_refine_ls_R_factor_all 0.0968
_refine_ls_R_factor_gt 0.0328
_refine_ls_shift/su_max 0.001
_refine_ls_shift/su_mean 0.000
_refine_ls_structure_factor_coef Fsqd
_refine_ls_weighting_details 'w=1/[\s^2^(Fo^2^)+(0.0197P)^2^] where P=(Fo^2^+2Fc^2^)/3'
_refine_ls_weighting_scheme calc
_refine_ls_wR_factor_gt 0.0482
_refine_ls_wR_factor_ref 0.0522
_reflns_Friedel_coverage 0.000
_reflns_number_gt 1958
_reflns_number_total 4177
_reflns_threshold_expression 'I > 2\s(I)'
_cod_data_source_file c6ce00638h2.cif
_cod_data_source_block shelx
_cod_depositor_comments 'Adding full bibliography for 7224964--7224965.cif.'
_cod_database_code 7224964
_shelx_space_group_comment
;
The symmetry employed for this shelxl refinement is uniquely defined
by the following loop, which should always be used as a source of
symmetry information in preference to the above space-group names.
They are only intended as comments.
;
_shelxl_version_number 2013-4

loop_
_space_group_symop_operation_xyz
'x, y, z'
'-x, y+1/2, -z+1/2'
'-x, -y, -z'
'x, -y-1/2, z-1/2'

loop_
_atom_site_label
_atom_site_type_symbol
_atom_site_fract_x
_atom_site_fract_y
_atom_site_fract_z
_atom_site_U_iso_or_equiv
_atom_site_adp_type
_atom_site_occupancy
_atom_site_site_symmetry_order
_atom_site_calc_flag
_atom_site_refinement_flags_posn
_atom_site_refinement_flags_adp
C1 C 0.26275(18) 0.0285(7) 0.1555(2) 0.0523(9) Uani 1 1 d . .
C2 C 0.24537(16) -0.1775(7) 0.20421(19) 0.0678(11) Uani 1 1 d . .
H2A H 0.2233 -0.3282 0.1721 0.081 Uiso 1 1 calc R U
H2B H 0.2207 -0.0920 0.2296 0.081 Uiso 1 1 calc R U
C3 C 0.30292(16) -0.2808(7) 0.26402(19) 0.0661(11) Uani 1 1 d . .
H3A H 0.3056 -0.2300 0.3162 0.079 Uiso 1 1 calc R U
H3B H 0.3056 -0.4796 0.2613 0.079 Uiso 1 1 calc R U
C4 C 0.35163(18) -0.1443(7) 0.24355(18) 0.0501(9) Uani 1 1 d . .
C5 C 0.1438(2) 0.5433(7) -0.10119(18) 0.0533(10) Uani 1 1 d . .
C6 C 0.18820(15) 0.7000(7) -0.03483(17) 0.0588(10) Uani 1 1 d . .
H6A H 0.1863 0.6411 0.0147 0.071 Uiso 1 1 calc R U
H6B H 0.1803 0.8962 -0.0407 0.071 Uiso 1 1 calc R U
C7 C 0.24862(16) 0.6353(7) -0.03879(18) 0.0608(10) Uani 1 1 d . .
H7A H 0.2660 0.7984 -0.0525 0.073 Uiso 1 1 calc R U
H7B H 0.2755 0.5670 0.0110 0.073 Uiso 1 1 calc R U
C8 C 0.23744(18) 0.4180(7) -0.10087(19) 0.0513(9) Uani 1 1 d . .
C9 C 0.40966(15) 0.5628(7) 0.0056(2) 0.0560(10) Uani 1 1 d . .
H9 H 0.3787 0.4548 -0.0267 0.067 Uiso 1 1 calc R U
C10 C 0.43796(14) 0.7410(7) -0.02903(17) 0.0515(9) Uani 1 1 d . .
H10 H 0.4259 0.7499 -0.0831 0.062 Uiso 1 1 calc R U
C11 C 0.48422(13) 0.9055(6) 0.01720(17) 0.0396(8) Uani 1 1 d . .
C12 C 0.49917(15) 0.8757(7) 0.09681(19) 0.0562(10) Uani 1 1 d . .
H12 H 0.5300 0.9801 0.1308 0.067 Uiso 1 1 calc R U
C13 C 0.46871(16) 0.6925(7) 0.12638(19) 0.0585(10) Uani 1 1 d . .
H13 H 0.4800 0.6772 0.1802 0.070 Uiso 1 1 calc R U
C14 C 0.04272(17) -0.3033(7) -0.33042(18) 0.0600(10) Uani 1 1 d . .
H14 H 0.0363 -0.3289 -0.2839 0.072 Uiso 1 1 calc R U
C15 C 0.00945(14) -0.4561(7) -0.39441(18) 0.0535(10) Uani 1 1 d . .
H15 H -0.0183 -0.5829 -0.3903 0.064 Uiso 1 1 calc R U
C16 C 0.01741(14) -0.4204(6) -0.46423(15) 0.0384(8) Uani 1 1 d . .
C17 C 0.05865(14) -0.2270(7) -0.46601(17) 0.0530(9) Uani 1 1 d . .
H17 H 0.0649 -0.1920 -0.5123 0.064 Uiso 1 1 calc R U
C18 C 0.09068(15) -0.0853(7) -0.3993(2) 0.0578(10) Uani 1 1 d . .
H18 H 0.1188 0.0425 -0.4016 0.069 Uiso 1 1 calc R U
N1 N 0.32416(13) 0.0270(5) 0.17980(14) 0.0461(7) Uani 1 1 d . .
N2 N 0.17635(12) 0.3849(5) -0.13397(13) 0.0463(7) Uani 1 1 d . .
N3 N 0.42425(12) 0.5378(5) 0.08197(17) 0.0524(7) Uani 1 1 d . .
N4 N 0.08325(12) -0.1227(6) -0.33191(14) 0.0510(7) Uani 1 1 d . .
O1 O 0.23045(11) 0.1734(5) 0.10436(13) 0.0712(7) Uani 1 1 d . .
O2 O 0.40477(12) -0.1710(5) 0.27560(13) 0.0709(8) Uani 1 1 d . .
O3 O 0.08985(12) 0.5501(5) -0.12302(13) 0.0731(8) Uani 1 1 d . .
O4 O 0.27328(11) 0.2958(5) -0.12088(14) 0.0728(7) Uani 1 1 d . .
Br1 Br 0.36938(2) 0.25290(7) 0.13572(2) 0.05303(11) Uani 1 1 d . .
Br2 Br 0.13689(2) 0.14852(7) -0.22143(2) 0.05189(12) Uani 1 1 d . .

loop_
_atom_site_aniso_label
_atom_site_aniso_U_11
_atom_site_aniso_U_22
_atom_site_aniso_U_33
_atom_site_aniso_U_23
_atom_site_aniso_U_13
_atom_site_aniso_U_12
C1 0.050(3) 0.052(3) 0.052(2) -0.009(2) 0.016(2) -0.009(2)
C2 0.063(3) 0.074(3) 0.069(2) -0.004(2) 0.027(2) -0.018(2)
C3 0.085(3) 0.060(2) 0.064(2) 0.000(2) 0.039(2) -0.013(2)
C4 0.071(3) 0.047(2) 0.036(2) -0.0066(18) 0.024(2) -0.004(2)
C5 0.073(3) 0.048(2) 0.041(2) -0.0043(18) 0.022(2) -0.001(2)
C6 0.074(3) 0.054(2) 0.0423(19) -0.0081(18) 0.0125(19) -0.001(2)
C7 0.063(3) 0.060(3) 0.052(2) -0.006(2) 0.0109(18) -0.005(2)
C8 0.055(3) 0.043(2) 0.048(2) 0.0017(18) 0.008(2) -0.002(2)
C9 0.044(2) 0.062(3) 0.058(2) -0.003(2) 0.0128(19) -0.0195(19)
C10 0.045(2) 0.065(2) 0.0398(18) 0.0015(19) 0.0097(17) -0.009(2)
C11 0.036(2) 0.041(2) 0.041(2) 0.0012(16) 0.0134(15) 0.0010(17)
C12 0.055(2) 0.061(2) 0.051(2) -0.0047(19) 0.0171(18) -0.021(2)
C13 0.061(3) 0.072(3) 0.0430(19) 0.006(2) 0.0193(19) -0.010(2)
C14 0.065(3) 0.071(3) 0.041(2) -0.005(2) 0.0155(19) -0.007(2)
C15 0.052(2) 0.061(2) 0.045(2) -0.0010(18) 0.0144(18) -0.0144(19)
C16 0.038(2) 0.037(2) 0.036(2) -0.0008(15) 0.0084(16) 0.0040(17)
C17 0.048(2) 0.069(3) 0.041(2) -0.0095(19) 0.0150(17) -0.009(2)
C18 0.047(2) 0.065(3) 0.060(2) -0.007(2) 0.0162(19) -0.0143(19)
N1 0.052(2) 0.0443(17) 0.0418(16) 0.0062(14) 0.0161(14) -0.0066(15)
N2 0.051(2) 0.0451(17) 0.0389(15) -0.0121(14) 0.0114(14) -0.0050(16)
N3 0.049(2) 0.0514(19) 0.0581(19) 0.0070(16) 0.0203(16) -0.0053(16)
N4 0.054(2) 0.0526(19) 0.0409(17) -0.0105(14) 0.0108(14) -0.0004(16)
O1 0.0546(17) 0.080(2) 0.0663(16) 0.0074(15) 0.0063(13) 0.0013(14)
O2 0.0608(18) 0.087(2) 0.0584(15) 0.0135(13) 0.0130(14) 0.0046(16)
O3 0.0585(19) 0.096(2) 0.0668(17) -0.0214(14) 0.0242(15) 0.0025(17)
O4 0.0538(18) 0.0808(19) 0.0811(17) -0.0181(15) 0.0208(14) 0.0006(15)
Br1 0.0529(2) 0.0529(2) 0.0539(2) 0.00657(18) 0.02002(17) -0.00163(19)
Br2 0.0533(2) 0.0527(2) 0.0467(2) -0.00918(17) 0.01423(16) -0.00169(18)

loop_
_atom_type_symbol
_atom_type_description
_atom_type_scat_dispersion_real
_atom_type_scat_dispersion_imag
_atom_type_scat_source
C C 0.0033 0.0016 'International Tables Vol C Tables 4.2.6.8 and 6.1.1.4'
H H 0.0000 0.0000 'International Tables Vol C Tables 4.2.6.8 and 6.1.1.4'
N N 0.0061 0.0033 'International Tables Vol C Tables 4.2.6.8 and 6.1.1.4'
O O 0.0106 0.0060 'International Tables Vol C Tables 4.2.6.8 and 6.1.1.4'
Br Br -0.2901 2.4595 'International Tables Vol C Tables 4.2.6.8 and 6.1.1.4'

loop_
_geom_angle_atom_site_label_1
_geom_angle_atom_site_label_2
_geom_angle_atom_site_label_3
_geom_angle
_geom_angle_site_symmetry_3
O1 C1 N1 124.7(3) .
O1 C1 C2 128.0(4) .
N1 C1 C2 107.3(3) .
C1 C2 C3 106.2(3) .
C4 C3 C2 105.2(3) .
O2 C4 N1 125.0(3) .
O2 C4 C3 127.7(3) .
N1 C4 C3 107.2(3) .
O3 C5 N2 125.2(3) .
O3 C5 C6 128.1(3) .
N2 C5 C6 106.7(3) .
C5 C6 C7 105.7(3) .
C8 C7 C6 105.6(3) .
O4 C8 N2 124.7(3) .
O4 C8 C7 128.5(3) .
N2 C8 C7 106.8(3) .
N3 C9 C10 123.7(3) .
C11 C10 C9 119.7(3) .
C12 C11 C10 115.8(3) .
C12 C11 C11 122.8(4) 3_675
C10 C11 C11 121.4(3) 3_675
C13 C12 C11 120.7(3) .
N3 C13 C12 123.3(3) .
N4 C14 C15 123.2(3) .
C16 C15 C14 119.8(3) .
C15 C16 C17 116.8(3) .
C15 C16 C16 122.3(4) 3_544
C17 C16 C16 120.9(4) 3_544
C16 C17 C18 119.9(3) .
N4 C18 C17 123.0(3) .
C1 N1 C4 113.8(3) .
C1 N1 Br1 124.2(2) .
C4 N1 Br1 121.8(2) .
C5 N2 C8 114.9(3) .
C5 N2 Br2 120.7(2) .
C8 N2 Br2 124.4(2) .
C13 N3 C9 116.8(3) .
C14 N4 C18 117.3(3) .

loop_
_geom_bond_atom_site_label_1
_geom_bond_atom_site_label_2
_geom_bond_distance
_geom_bond_site_symmetry_2
C1 O1 1.208(4) .
C1 N1 1.379(4) .
C1 C2 1.497(4) .
C2 C3 1.511(4) .
C3 C4 1.505(4) .
C4 O2 1.206(4) .
C4 N1 1.395(4) .
C5 O3 1.211(4) .
C5 N2 1.380(4) .
C5 C6 1.508(4) .
C6 C7 1.511(4) .
C7 C8 1.506(4) .
C8 O4 1.206(4) .
C8 N2 1.382(4) .
C9 N3 1.324(4) .
C9 C10 1.387(4) .
C10 C11 1.385(4) .
C11 C12 1.383(4) .
C11 C11 1.470(5) 3_675
C12 C13 1.380(4) .
C13 N3 1.321(4) .
C14 N4 1.318(4) .
C14 C15 1.378(4) .
C15 C16 1.373(4) .
C16 C17 1.374(4) .
C16 C16 1.496(5) 3_544
C17 C18 1.376(4) .
C18 N4 1.324(4) .
N1 Br1 1.915(3) .
N2 Br2 1.925(2) .
